data_4060654
_journal_name_full Organometallics
_journal_paper_doi 10.1021/om050850t
_journal_year 2006
_chemical_formula_sum 'C26 H18'
_chemical_formula_weight 330.40
_space_group_IT_number 14
_symmetry_cell_setting monoclinic
_symmetry_space_group_name_Hall '-P 2yn'
_symmetry_space_group_name_H-M 'P 1 21/n 1'
_cell_angle_alpha 90.00
_cell_angle_beta 91.296(3)
_cell_angle_gamma 90.00
_cell_formula_units_Z 4
_cell_length_a 5.5963(3)
_cell_length_b 17.6769(11)
_cell_length_c 17.6150(10)
_cell_measurement_temperature 223(2)
_cell_volume 1742.12(17)
_diffrn_ambient_temperature 223(2)
_exptl_crystal_density_diffrn 1.260
_cod_depositor_comments
;
The following automatic conversions were performed:
'_symmetry_cell_setting' value 'Monoclinic' changed to 'monoclinic'
according to '/home/saulius/struct/CIF-dictionaries/cif_core.dic'
dictionary named 'cif_core.dic' version 2.4.1 from 2010-06-29.

Automatic conversion script
Id: cif_fix_enum 1527 2010-12-29 10:47:43Z saulius 
;
_cod_original_sg_symbol_H-M 'P 21/n'
_cod_database_code 4060654

loop_
_symmetry_equiv_pos_as_xyz
'x, y, z'
'-x+1/2, y+1/2, -z+1/2'
'-x, -y, -z'
'x-1/2, -y-1/2, z-1/2'

loop_
_atom_site_label
_atom_site_type_symbol
_atom_site_fract_x
_atom_site_fract_y
_atom_site_fract_z
_atom_site_U_iso_or_equiv
_atom_site_adp_type
_atom_site_occupancy
_atom_site_symmetry_multiplicity
_atom_site_calc_flag
_atom_site_refinement_flags
_atom_site_disorder_assembly
_atom_site_disorder_group
C1 C 0.9835(4) 0.26173(13) 0.08363(14) 0.0495(6) Uani 1 1 d . . .
C2 C 0.7795(4) 0.21907(13) 0.11878(14) 0.0468(6) Uani 1 1 d . . .
C3 C 0.7105(5) 0.14442(14) 0.11062(16) 0.0548(7) Uani 1 1 d . . .
C4 C 0.5239(5) 0.11756(16) 0.15295(17) 0.0629(8) Uani 1 1 d . . .
C5 C 0.4072(5) 0.16315(17) 0.20371(17) 0.0633(8) Uani 1 1 d . . .
C6 C 0.4765(5) 0.23822(16) 0.21239(16) 0.0585(7) Uani 1 1 d . . .
C7 C 0.6614(4) 0.26538(12) 0.16974(13) 0.0467(6) Uani 1 1 d . . .
C8 C 0.7763(4) 0.33982(13) 0.17054(13) 0.0492(6) Uani 1 1 d . . .
C9 C 0.7259(6) 0.40543(16) 0.21017(16) 0.0617(8) Uani 1 1 d . . .
C10 C 0.8700(6) 0.46744(17) 0.20127(19) 0.0704(9) Uani 1 1 d . . .
C11 C 1.0621(6) 0.46513(17) 0.15521(18) 0.0702(9) Uani 1 1 d . . .
C12 C 1.1156(5) 0.40040(16) 0.11457(18) 0.0633(8) Uani 1 1 d . . .
C13 C 0.9697(4) 0.33797(13) 0.12244(14) 0.0506(6) Uani 1 1 d . . .
C14 C 0.9836(4) 0.26601(13) -0.00363(14) 0.0493(6) Uani 1 1 d . . .
C15 C 0.9964(4) 0.18875(13) -0.04054(14) 0.0498(6) Uani 1 1 d . . .
C16 C 1.1647(5) 0.13239(15) -0.02866(17) 0.0580(7) Uani 1 1 d . . .
C17 C 1.1345(6) 0.06473(16) -0.06640(17) 0.0648(8) Uani 1 1 d . . .
C18 C 0.9409(6) 0.05309(16) -0.11482(17) 0.0657(8) Uani 1 1 d . . .
C19 C 0.7761(6) 0.10959(16) -0.12783(17) 0.0619(8) Uani 1 1 d . . .
C20 C 0.8047(4) 0.17834(13) -0.09070(14) 0.0486(6) Uani 1 1 d . . .
C21 C 0.6638(4) 0.24847(13) -0.09373(13) 0.0480(6) Uani 1 1 d . . .
C22 C 0.4734(5) 0.26841(17) -0.13967(17) 0.0616(8) Uani 1 1 d . . .
C23 C 0.3801(5) 0.34048(18) -0.13479(18) 0.0665(8) Uani 1 1 d . . .
C24 C 0.4761(5) 0.39188(17) -0.08307(17) 0.0642(8) Uani 1 1 d . . .
C25 C 0.6697(5) 0.37186(15) -0.03683(17) 0.0577(7) Uani 1 1 d . . .
C26 C 0.7651(4) 0.29995(13) -0.04259(14) 0.0472(6) Uani 1 1 d . . .
H1 H 1.137(4) 0.2354(11) 0.0995(13) 0.059(7) Uiso 1 1 d . . .
H3 H 0.796(4) 0.1125(12) 0.0742(14) 0.061(8) Uiso 1 1 d . . .
H4 H 0.470(4) 0.0662(13) 0.1473(13) 0.067(8) Uiso 1 1 d . . .
H5 H 0.271(4) 0.1434(13) 0.2319(15) 0.078(9) Uiso 1 1 d . . .
H6 H 0.396(4) 0.2711(12) 0.2449(14) 0.056(8) Uiso 1 1 d . . .
H9 H 0.587(4) 0.4069(13) 0.2439(15) 0.074(9) Uiso 1 1 d . . .
H10 H 0.837(4) 0.5132(13) 0.2275(14) 0.066(8) Uiso 1 1 d . . .
H11 H 1.163(4) 0.5069(14) 0.1494(15) 0.079(9) Uiso 1 1 d . . .
H12 H 1.252(4) 0.3986(12) 0.0817(14) 0.062(8) Uiso 1 1 d . . .
H14 H 1.138(4) 0.2974(11) -0.0182(12) 0.058(7) Uiso 1 1 d . . .
H16 H 1.303(4) 0.1391(13) 0.0067(14) 0.070(8) Uiso 1 1 d . . .
H17 H 1.255(4) 0.0263(14) -0.0592(14) 0.074(9) Uiso 1 1 d . . .
H18 H 0.924(4) 0.0035(13) -0.1399(14) 0.071(8) Uiso 1 1 d . . .
H19 H 0.646(4) 0.1038(12) -0.1612(14) 0.063(8) Uiso 1 1 d . . .
H22 H 0.409(4) 0.2328(12) -0.1742(14) 0.060(8) Uiso 1 1 d . . .
H23 H 0.244(4) 0.3574(14) -0.1663(15) 0.083(9) Uiso 1 1 d . . .
H24 H 0.405(4) 0.4411(13) -0.0776(13) 0.069(8) Uiso 1 1 d . . .
H25 H 0.740(4) 0.4074(12) -0.0013(14) 0.065(8) Uiso 1 1 d . . .

loop_
_atom_site_aniso_label
_atom_site_aniso_U_11
_atom_site_aniso_U_22
_atom_site_aniso_U_33
_atom_site_aniso_U_23
_atom_site_aniso_U_13
_atom_site_aniso_U_12
C1 0.0503(16) 0.0455(15) 0.0524(18) -0.0007(12) -0.0054(12) -0.0001(13)
C2 0.0563(16) 0.0437(15) 0.0399(15) 0.0041(11) -0.0096(12) -0.0043(12)
C3 0.0668(18) 0.0497(17) 0.0477(18) 0.0070(13) -0.0034(14) -0.0058(15)
C4 0.079(2) 0.0525(18) 0.057(2) 0.0114(15) -0.0107(16) -0.0139(16)
C5 0.065(2) 0.071(2) 0.054(2) 0.0183(16) -0.0012(15) -0.0098(17)
C6 0.0689(18) 0.0621(19) 0.0445(17) 0.0042(14) -0.0016(14) 0.0033(16)
C7 0.0564(15) 0.0462(15) 0.0370(15) 0.0071(11) -0.0063(12) -0.0045(13)
C8 0.0579(16) 0.0496(16) 0.0398(16) 0.0002(12) -0.0082(12) 0.0026(13)
C9 0.081(2) 0.0577(19) 0.0459(18) -0.0035(14) -0.0077(16) 0.0019(16)
C10 0.103(3) 0.0467(19) 0.061(2) -0.0081(15) -0.0141(18) 0.0003(19)
C11 0.089(2) 0.0549(19) 0.066(2) 0.0025(16) -0.0132(18) -0.0204(18)
C12 0.0646(19) 0.0607(19) 0.064(2) -0.0057(15) -0.0048(16) -0.0139(16)
C13 0.0547(16) 0.0469(15) 0.0496(17) 0.0010(12) -0.0110(13) -0.0031(13)
C14 0.0465(15) 0.0526(15) 0.0489(17) -0.0021(12) 0.0024(12) -0.0055(13)
C15 0.0520(15) 0.0486(16) 0.0491(17) 0.0013(12) 0.0102(13) -0.0063(13)
C16 0.0531(17) 0.0592(19) 0.062(2) -0.0002(14) 0.0049(14) 0.0004(15)
C17 0.074(2) 0.0512(18) 0.070(2) -0.0001(15) 0.0171(17) 0.0006(17)
C18 0.084(2) 0.0510(19) 0.063(2) -0.0063(15) 0.0189(17) -0.0085(18)
C19 0.0675(19) 0.063(2) 0.056(2) -0.0042(15) 0.0066(16) -0.0106(17)
C20 0.0521(15) 0.0522(16) 0.0417(16) 0.0014(12) 0.0087(12) -0.0078(13)
C21 0.0502(14) 0.0568(16) 0.0373(15) 0.0052(12) 0.0063(12) -0.0046(13)
C22 0.0676(18) 0.070(2) 0.0469(18) 0.0051(15) -0.0049(14) -0.0025(17)
C23 0.0665(19) 0.076(2) 0.057(2) 0.0179(16) -0.0047(15) 0.0050(17)
C24 0.073(2) 0.0568(19) 0.063(2) 0.0157(16) 0.0051(16) 0.0090(16)
C25 0.0676(18) 0.0501(18) 0.0555(19) 0.0070(14) 0.0016(15) -0.0027(15)
C26 0.0534(15) 0.0485(15) 0.0399(15) 0.0071(12) 0.0060(12) -0.0046(12)

loop_
_geom_bond_atom_site_label_1
_geom_bond_atom_site_label_2
_geom_bond_distance
_geom_bond_site_symmetry_2
_geom_bond_publ_flag
C1 C2 1.512(3) . ?
C1 C13 1.514(3) . ?
C1 C14 1.539(3) . ?
C2 C3 1.381(3) . ?
C2 C7 1.393(3) . ?
C3 C4 1.381(4) . ?
C4 C5 1.379(4) . ?
C5 C6 1.390(4) . ?
C6 C7 1.379(3) . ?
C7 C8 1.465(3) . ?
C8 C9 1.386(3) . ?
C8 C13 1.390(3) . ?
C9 C10 1.372(4) . ?
C10 C11 1.362(4) . ?
C11 C12 1.386(4) . ?
C12 C13 1.381(3) . ?
C14 C26 1.513(3) . ?
C14 C15 1.515(3) . ?
C15 C16 1.384(3) . ?
C15 C20 1.387(3) . ?
C16 C17 1.377(4) . ?
C17 C18 1.379(4) . ?
C18 C19 1.375(4) . ?
C19 C20 1.388(3) . ?
C20 C21 1.469(3) . ?
C21 C22 1.370(3) . ?
C21 C26 1.392(3) . ?
C22 C23 1.380(4) . ?
C23 C24 1.386(4) . ?
C24 C25 1.387(4) . ?
C25 C26 1.383(3) . ?

loop_
_cod_related_entry_id
_cod_related_entry_database
_cod_related_entry_code
1 ChemSpider 120772
